data_7707588
loop_
_publ_author_name
'Cesari, Cristiana'
'Bortoluzzi, Marco'
'Femoni, Cristina'
'Iapalucci, Maria Carmela'
'Zacchini, Stefano'

_publ_section_title
;
 One-pot atmospheric pressure synthesis of
 [H<sub>3</sub>Ru<sub>4</sub>(CO)<sub>12</sub>]<sup/>.
;
_journal_issue 27
_journal_name_full 'Dalton transactions (Cambridge, England : 2003)'
_journal_page_first 9610
_journal_page_last 9622
_journal_paper_doi 10.1039/d1dt01517f
_journal_volume 50
_journal_year 2021
_chemical_formula_sum 'C29 H44 Br2 Cl2 Cu2 N2 O12 Ru4'
_chemical_formula_weight 1374.74
_space_group_crystal_system monoclinic
_space_group_IT_number 15
_space_group_name_Hall '-I 2ya'
_space_group_name_H-M_alt 'I 1 2/a 1'
_atom_sites_solution_hydrogens mixed
_audit_creation_method SHELXL-2014/7
_audit_update_record
;
2021-05-06 deposited with the CCDC.	2021-06-04 downloaded from the CCDC.
;
_cell_angle_alpha 90
_cell_angle_beta 99.819(5)
_cell_angle_gamma 90
_cell_formula_units_Z 8
_cell_length_a 22.849(6)
_cell_length_b 12.166(3)
_cell_length_c 31.936(10)
_cell_measurement_reflns_used 9899
_cell_measurement_temperature 100(2)
_cell_measurement_theta_max 27.2425
_cell_measurement_theta_min 2.213
_cell_volume 8748(4)
_computing_cell_refinement 'APEX2 (Bruker AXS, 2006)'
_computing_data_collection 'APEX2 (Bruker AXS, 2006)'
_computing_data_reduction 'SAINT (Bruker AXS, 2004)'
_computing_molecular_graphics 'SCHAKAL99 (Keller, 1999)'
_computing_publication_material 'XCIF (Bruker AXS, 2001)'
_computing_structure_refinement 'SHELXL-2014/7 (Sheldrick, 2014)'
_computing_structure_solution 'SHELXL-2014/7 (Sheldrick, 2014)'
_diffrn_ambient_temperature 100(2)
_diffrn_measured_fraction_theta_full 1.000
_diffrn_measured_fraction_theta_max 1.000
_diffrn_measurement_device_type 'PHOTON2 area detector'
_diffrn_measurement_method 'phi and omega scans'
_diffrn_radiation_type MoK\a
_diffrn_radiation_wavelength 0.71073
_diffrn_reflns_av_R_equivalents 0.1227
_diffrn_reflns_av_unetI/netI 0.0966
_diffrn_reflns_Laue_measured_fraction_full 1.000
_diffrn_reflns_Laue_measured_fraction_max 1.000
_diffrn_reflns_limit_h_max 26
_diffrn_reflns_limit_h_min -27
_diffrn_reflns_limit_k_max 14
_diffrn_reflns_limit_k_min -14
_diffrn_reflns_limit_l_max 37
_diffrn_reflns_limit_l_min -37
_diffrn_reflns_number 33801
_diffrn_reflns_point_group_measured_fraction_full 1.000
_diffrn_reflns_point_group_measured_fraction_max 1.000
_diffrn_reflns_theta_full 24.999
_diffrn_reflns_theta_max 24.999
_diffrn_reflns_theta_min 1.795
_diffrn_source 'fine-focus sealed tube'
_exptl_absorpt_coefficient_mu 4.304
_exptl_absorpt_correction_T_max 0.7455
_exptl_absorpt_correction_T_min 0.4973
_exptl_absorpt_correction_type empirical
_exptl_absorpt_process_details
;
 Data were corrected for Lorentz polarization and absorption
 effects (empirical absorption corrections SADABS).
 R(int) = 0.1322 (selected reflections only, before parameter refinement)
 R(int) = 0.0703 (selected reflections only, after parameter refinement)
;
_exptl_crystal_colour orange
_exptl_crystal_density_diffrn 2.088
_exptl_crystal_description plate
_exptl_crystal_F_000 5328
_exptl_crystal_size_max 0.160
_exptl_crystal_size_mid 0.120
_exptl_crystal_size_min 0.100
_refine_diff_density_max 3.404
_refine_diff_density_min -5.407
_refine_diff_density_rms 0.538
_refine_ls_extinction_method none
_refine_ls_goodness_of_fit_ref 1.172
_refine_ls_hydrogen_treatment mixed
_refine_ls_matrix_type full
_refine_ls_number_parameters 470
_refine_ls_number_reflns 7716
_refine_ls_number_restraints 215
_refine_ls_restrained_S_all 1.157
_refine_ls_R_factor_all 0.1970
_refine_ls_R_factor_gt 0.1706
_refine_ls_shift/su_max 0.000
_refine_ls_shift/su_mean 0.000
_refine_ls_structure_factor_coef Fsqd
_refine_ls_weighting_details 'w=1/[\s^2^(Fo^2^)+(0.0005P)^2^+3775.1951P] where P=(Fo^2^+2Fc^2^)/3'
_refine_ls_weighting_scheme calc
_refine_ls_wR_factor_gt 0.3940
_refine_ls_wR_factor_ref 0.4055
_reflns_Friedel_coverage 0.000
_reflns_number_gt 5846
_reflns_number_total 7716
_reflns_threshold_expression 'I > 2\s(I)'
_cod_data_source_file d1dt01517f3.cif
_cod_data_source_block 8
_cod_depositor_comments 'Adding full bibliography for 7707576--7707590.cif.'
_cod_original_sg_symbol_H-M 'I 2/a'
_cod_database_code 7707588
_shelx_shelxl_version_number 2014/7
_shelx_space_group_comment
;
The symmetry employed for this shelxl refinement is uniquely defined
by the following loop, which should always be used as a source of
symmetry information in preference to the above space-group names.
They are only intended as comments.
;
_shelx_estimated_absorpt_t_min 0.546
_shelx_estimated_absorpt_t_max 0.673

loop_
_space_group_symop_operation_xyz
'x, y, z'
'-x+1/2, y, -z'
'x+1/2, y+1/2, z+1/2'
'-x+1, y+1/2, -z+1/2'
'-x, -y, -z'
'x-1/2, -y, z'
'-x+1/2, -y+1/2, -z+1/2'
'x, -y+1/2, z+1/2'

loop_
_atom_site_label
_atom_site_type_symbol
_atom_site_fract_x
_atom_site_fract_y
_atom_site_fract_z
_atom_site_U_iso_or_equiv
_atom_site_adp_type
_atom_site_occupancy
_atom_site_site_symmetry_order
_atom_site_calc_flag
_atom_site_refinement_flags_posn
_atom_site_refinement_flags_adp
_atom_site_refinement_flags_occupancy
_atom_site_disorder_assembly
_atom_site_disorder_group
Ru1 Ru 0.15007(12) 0.8298(2) 0.18174(9) 0.0191(6) Uani 1 1 d D . . . .
Ru2 Ru 0.04231(13) 0.8229(2) 0.11736(9) 0.0210(7) Uani 1 1 d D . . . .
Ru3 Ru 0.04389(14) 0.9555(2) 0.19489(10) 0.0215(7) Uani 1 1 d D . . . .
H1 H 0.1234(9) 0.9641(19) 0.1950(7) 0.026 Uiso 1 1 d D U . . .
H2 H 0.0280(10) 0.9587(19) 0.1371(7) 0.026 Uiso 1 1 d D U . . .
Ru4 Ru 0.04732(13) 0.7275(2) 0.19736(10) 0.0200(7) Uani 1 1 d . . . . .
Cu1 Cu 0.1499(2) 0.8308(4) 0.09938(14) 0.0248(10) Uani 1 1 d . . . . .
Cu2 Cu 0.1116(2) 1.0048(4) 0.13283(15) 0.0252(10) Uani 1 1 d D . . . .
Br1 Br 0.1959(2) 0.7760(4) 0.04534(12) 0.0347(10) Uani 1 1 d . . . . .
Br2 Br 0.1297(2) 1.1776(4) 0.10939(15) 0.0392(11) Uani 1 1 d . . . . .
C1 C 0.0594(16) 0.683(3) 0.0981(11) 0.021(8) Uani 1 1 d . U . . .
C2 C -0.0344(17) 0.706(3) 0.1990(12) 0.024(8) Uani 1 1 d . U . . .
C3 C 0.0729(16) 0.703(3) 0.2564(12) 0.022(8) Uani 1 1 d . U . . .
C4 C 0.1799(16) 0.813(3) 0.2397(12) 0.023(8) Uani 1 1 d . U . . .
C5 C 0.0453(16) 1.111(3) 0.1941(12) 0.021(8) Uani 1 1 d . U . . .
C6 C 0.0568(19) 0.941(3) 0.2549(13) 0.031(9) Uani 1 1 d . U . . .
C7 C 0.0601(13) 0.580(2) 0.1818(9) 0.006(6) Uani 1 1 d . U . . .
C8 C 0.1700(16) 0.689(3) 0.1672(11) 0.021(8) Uani 1 1 d . U . . .
C9 C 0.2218(18) 0.900(3) 0.1676(13) 0.028(9) Uani 1 1 d . U . . .
C10 C 0.0448(19) 0.894(3) 0.0647(13) 0.030(9) Uani 1 1 d . U . . .
C11 C -0.039(2) 0.792(3) 0.1094(14) 0.034(10) Uani 1 1 d . U . . .
C12 C -0.040(2) 0.946(4) 0.1895(17) 0.052(13) Uani 1 1 d . U . . .
O1 O 0.0674(13) 0.598(2) 0.0865(9) 0.032(7) Uani 1 1 d . . . . .
O2 O -0.0840(13) 0.689(2) 0.1993(10) 0.037(7) Uani 1 1 d . U . . .
O3 O 0.0853(13) 0.684(2) 0.2919(9) 0.035(7) Uani 1 1 d . U . . .
O4 O 0.1986(12) 0.805(3) 0.2759(9) 0.046(9) Uani 1 1 d . . . . .
O5 O 0.0497(16) 1.208(3) 0.1950(11) 0.051(9) Uani 1 1 d . . . . .
O6 O 0.0698(15) 0.937(2) 0.2912(9) 0.041(8) Uani 1 1 d . U . . .
O7 O 0.0662(16) 0.489(3) 0.1716(9) 0.047(9) Uani 1 1 d . . . . .
O8 O 0.1884(13) 0.601(2) 0.1613(11) 0.043(8) Uani 1 1 d . . . . .
O9 O 0.2632(14) 0.935(3) 0.1633(12) 0.058(10) Uani 1 1 d . . . . .
O10 O 0.0362(14) 0.929(3) 0.0297(10) 0.045(8) Uani 1 1 d . . . . .
O11 O -0.0888(12) 0.772(2) 0.1017(11) 0.042(8) Uani 1 1 d . . . . .
O12 O -0.091(2) 0.936(4) 0.1842(15) 0.080(13) Uani 1 1 d . U . . .
N1 N 0.9227(12) 0.301(2) 0.0789(9) 0.034(4) Uani 1 1 d D U . . .
C101 C 0.9491(18) 0.198(2) 0.0975(13) 0.036(6) Uani 1 1 d D U . . .
H10A H 0.9436 0.1942 0.1275 0.043 Uiso 1 1 calc R U . . .
H10B H 0.9924 0.2000 0.0972 0.043 Uiso 1 1 calc R U . . .
C102 C 0.923(2) 0.095(3) 0.0745(14) 0.041(9) Uani 1 1 d D U . . .
H10C H 0.9428 0.0299 0.0885 0.062 Uiso 1 1 calc R U . . .
H10D H 0.8804 0.0913 0.0752 0.062 Uiso 1 1 calc R U . . .
H10E H 0.9293 0.0971 0.0449 0.062 Uiso 1 1 calc R U . . .
C103 C 0.8575(13) 0.304(4) 0.0773(11) 0.035(6) Uani 1 1 d D U . . .
H10F H 0.8397 0.2433 0.0589 0.043 Uiso 1 1 calc R U . . .
H10G H 0.8423 0.3739 0.0634 0.043 Uiso 1 1 calc R U . . .
C104 C 0.8359(19) 0.296(4) 0.1199(12) 0.039(8) Uani 1 1 d D U . . .
H10H H 0.7924 0.2986 0.1152 0.058 Uiso 1 1 calc R U . . .
H10I H 0.8494 0.2262 0.1337 0.058 Uiso 1 1 calc R U . . .
H10J H 0.8520 0.3571 0.1382 0.058 Uiso 1 1 calc R U . . .
C105 C 0.9530(18) 0.385(2) 0.1083(12) 0.034(6) Uani 1 1 d D U . . .
H10K H 0.9964 0.3797 0.1089 0.041 Uiso 1 1 calc R U . . .
H10L H 0.9454 0.3695 0.1374 0.041 Uiso 1 1 calc R U . . .
C106 C 0.9322(18) 0.502(3) 0.0956(15) 0.037(8) Uani 1 1 d D U . . .
H10M H 0.9535 0.5545 0.1160 0.056 Uiso 1 1 calc R U . . .
H10N H 0.9404 0.5181 0.0671 0.056 Uiso 1 1 calc R U . . .
H10O H 0.8894 0.5079 0.0956 0.056 Uiso 1 1 calc R U . . .
C107 C 0.9348(15) 0.311(3) 0.0351(10) 0.035(6) Uani 1 1 d D U . . .
H10P H 0.9147 0.3776 0.0220 0.042 Uiso 1 1 calc R U . . .
H10Q H 0.9169 0.2468 0.0186 0.042 Uiso 1 1 calc R U . . .
C108 C 1.0006(15) 0.317(4) 0.0311(15) 0.041(8) Uani 1 1 d D U . . .
H10R H 1.0042 0.3233 0.0010 0.061 Uiso 1 1 calc R U . . .
H10S H 1.0187 0.3816 0.0465 0.061 Uiso 1 1 calc R U . . .
H10T H 1.0210 0.2505 0.0431 0.061 Uiso 1 1 calc R U . . .
N2 N 0.2500 0.107(4) 0.0000 0.052(7) Uani 1 2 d DS TU P A .
C201 C 0.1998(13) 0.183(3) 0.0008(16) 0.047(7) Uani 1 1 d D U . . .
H20A H 0.1981 0.2356 -0.0229 0.056 Uiso 1 1 calc R U . . .
H20B H 0.2071 0.2248 0.0277 0.056 Uiso 1 1 calc R U . . .
C202 C 0.1395(17) 0.125(4) -0.0030(15) 0.044(9) Uani 1 1 d D U . . .
H20C H 0.1084 0.1802 -0.0022 0.066 Uiso 1 1 calc R U . . .
H20D H 0.1313 0.0847 -0.0298 0.066 Uiso 1 1 calc R U . . .
H20E H 0.1403 0.0739 0.0208 0.066 Uiso 1 1 calc R U . . .
C203 C 0.266(2) 0.046(4) 0.0402(10) 0.056(8) Uani 1 1 d D U . . .
H20F H 0.3036 0.0060 0.0398 0.068 Uiso 0.72(7) 1 calc R U P A 1
H20G H 0.2347 -0.0090 0.0422 0.068 Uiso 0.72(7) 1 calc R U P A 1
H20H H 0.2787 0.0954 0.0647 0.068 Uiso 0.28(7) 1 calc R U P A 2
H20I H 0.2968 -0.0102 0.0387 0.068 Uiso 0.28(7) 1 calc R U P A 2
C204 C 0.273(3) 0.120(6) 0.0794(19) 0.055(12) Uani 0.72(7) 1 d D U P A 1
H20J H 0.2839 0.0755 0.1051 0.082 Uiso 0.72(7) 1 calc R U P A 1
H20K H 0.3049 0.1741 0.0779 0.082 Uiso 0.72(7) 1 calc R U P A 1
H20L H 0.2359 0.1591 0.0803 0.082 Uiso 0.72(7) 1 calc R U P A 1
C214 C 0.205(4) -0.005(13) 0.041(5) 0.045(14) Uani 0.28(7) 1 d D U P A 2
H21A H 0.2066 -0.0502 0.0664 0.067 Uiso 0.28(7) 1 calc R U P A 2
H21B H 0.1755 0.0540 0.0412 0.067 Uiso 0.28(7) 1 calc R U P A 2
H21C H 0.1934 -0.0503 0.0155 0.067 Uiso 0.28(7) 1 calc R U P A 2
N3 N 0.748(2) 0.762(3) 0.2496(13) 0.050(10) Uiso 0.5 1 d G U P B -1
C301 C 0.743(3) 0.647(4) 0.2637(18) 0.057(12) Uiso 0.5 1 d G U P B -1
H30A H 0.7577 0.6435 0.2946 0.068 Uiso 0.5 1 calc R U P B -1
H30B H 0.7692 0.6006 0.2495 0.068 Uiso 0.5 1 calc R U P B -1
C302 C 0.681(3) 0.600(4) 0.255(2) 0.08(2) Uiso 0.5 1 d G U P B -1
H30C H 0.6815 0.5239 0.2652 0.115 Uiso 0.5 1 calc R U P B -1
H30D H 0.6544 0.6439 0.2694 0.115 Uiso 0.5 1 calc R U P B -1
H30E H 0.6659 0.6008 0.2241 0.115 Uiso 0.5 1 calc R U P B -1
C303 C 0.711(2) 0.839(4) 0.2695(17) 0.053(12) Uiso 0.5 1 d G U P B -1
H30F H 0.6686 0.8190 0.2594 0.064 Uiso 0.5 1 calc R U P B -1
H30G H 0.7166 0.9140 0.2589 0.064 Uiso 0.5 1 calc R U P B -1
C304 C 0.721(3) 0.843(6) 0.3180(18) 0.055(18) Uiso 0.5 1 d G U P B -1
H30H H 0.6934 0.8961 0.3273 0.082 Uiso 0.5 1 calc R U P B -1
H30I H 0.7137 0.7701 0.3292 0.082 Uiso 0.5 1 calc R U P B -1
H30J H 0.7618 0.8654 0.3287 0.082 Uiso 0.5 1 calc R U P B -1
C305 C 0.812(2) 0.788(5) 0.2651(17) 0.058(13) Uiso 0.5 1 d G U P B -1
H30K H 0.8370 0.7351 0.2523 0.069 Uiso 0.5 1 calc R U P B -1
H30L H 0.8208 0.7781 0.2963 0.069 Uiso 0.5 1 calc R U P B -1
C306 C 0.828(3) 0.906(5) 0.254(2) 0.08(2) Uiso 0.5 1 d G U P B -1
H30M H 0.8705 0.9188 0.2647 0.119 Uiso 0.5 1 calc R U P B -1
H30N H 0.8205 0.9152 0.2230 0.119 Uiso 0.5 1 calc R U P B -1
H30O H 0.8043 0.9581 0.2670 0.119 Uiso 0.5 1 calc R U P B -1
C307 C 0.729(2) 0.771(5) 0.2027(14) 0.052(12) Uiso 0.5 1 d G U P B -1
H30P H 0.7301 0.8494 0.1949 0.063 Uiso 0.5 1 calc R U P B -1
H30Q H 0.6876 0.7461 0.1960 0.063 Uiso 0.5 1 calc R U P B -1
C308 C 0.764(3) 0.708(6) 0.1737(16) 0.061(19) Uiso 0.5 1 d G U P B -1
H30R H 0.7468 0.7211 0.1440 0.091 Uiso 0.5 1 calc R U P B -1
H30S H 0.8057 0.7328 0.1788 0.091 Uiso 0.5 1 calc R U P B -1
H30T H 0.7630 0.6289 0.1798 0.091 Uiso 0.5 1 calc R U P B -1
C401 C 0.1823(10) 0.472(4) 0.0678(9) 0.047(7) Uani 1 1 d D U . . .
H40A H 0.1638 0.4333 0.0895 0.056 Uiso 1 1 calc R U . . .
H40B H 0.1790 0.5519 0.0724 0.056 Uiso 1 1 calc R U . . .
Cl1 Cl 0.1444(7) 0.4382(10) 0.0174(4) 0.056(3) Uani 1 1 d D U . . .
Cl2 Cl 0.2574(6) 0.4357(12) 0.0741(5) 0.067(4) Uani 1 1 d D U . . .

loop_
_atom_site_aniso_label
_atom_site_aniso_U_11
_atom_site_aniso_U_22
_atom_site_aniso_U_33
_atom_site_aniso_U_23
_atom_site_aniso_U_13
_atom_site_aniso_U_12
Ru1 0.0173(14) 0.0217(15) 0.0183(14) 0.0049(12) 0.0032(11) 0.0063(12)
Ru2 0.0221(15) 0.0169(14) 0.0228(15) 0.0070(12) 0.0008(12) 0.0036(12)
Ru3 0.0205(15) 0.0168(14) 0.0296(16) 0.0020(13) 0.0107(13) 0.0065(12)
Ru4 0.0199(15) 0.0171(14) 0.0249(16) 0.0036(12) 0.0088(12) 0.0004(12)
Cu1 0.033(3) 0.024(2) 0.020(2) 0.006(2) 0.0115(19) 0.001(2)
Cu2 0.030(3) 0.019(2) 0.027(2) 0.0046(19) 0.009(2) 0.004(2)
Br1 0.042(2) 0.041(2) 0.023(2) -0.0046(18) 0.0130(18) -0.005(2)
Br2 0.046(3) 0.027(2) 0.047(3) 0.010(2) 0.014(2) 0.0008(19)
C1 0.024(11) 0.018(11) 0.019(11) -0.003(8) 0.002(8) 0.001(8)
C2 0.022(11) 0.026(11) 0.024(11) 0.003(9) 0.005(9) 0.001(9)
C3 0.019(11) 0.025(11) 0.023(11) 0.004(9) 0.005(8) 0.002(8)
C4 0.019(11) 0.023(11) 0.026(11) 0.002(9) 0.005(8) -0.002(8)
C5 0.019(11) 0.022(11) 0.020(11) -0.001(9) -0.001(8) -0.002(9)
C6 0.034(12) 0.029(12) 0.030(12) 0.002(9) 0.006(9) 0.006(9)
C7 0.006(6) 0.006(6) 0.006(6) -0.001(2) 0.002(2) 0.000(2)
C8 0.020(11) 0.021(11) 0.023(11) 0.001(8) 0.001(8) -0.001(8)
C9 0.027(12) 0.031(12) 0.028(12) -0.004(9) 0.006(9) 0.006(9)
C10 0.033(12) 0.031(12) 0.029(12) 0.005(9) 0.009(9) -0.002(9)
C11 0.038(13) 0.029(12) 0.035(12) 0.003(9) 0.005(9) 0.000(9)
C12 0.049(15) 0.050(15) 0.057(15) 0.000(10) 0.007(10) 0.000(10)
O1 0.036(17) 0.027(15) 0.030(15) -0.010(12) -0.001(13) 0.002(13)
O2 0.032(13) 0.035(13) 0.047(14) 0.005(11) 0.014(11) -0.006(11)
O3 0.036(13) 0.028(12) 0.043(14) 0.019(11) 0.011(11) 0.001(11)
O4 0.026(16) 0.09(3) 0.023(15) 0.016(16) 0.007(12) 0.007(16)
O5 0.06(2) 0.04(2) 0.05(2) 0.005(16) 0.018(17) 0.010(17)
O6 0.065(16) 0.028(13) 0.033(13) -0.009(11) 0.016(12) 0.001(12)
O7 0.08(2) 0.045(19) 0.020(15) -0.006(13) 0.012(15) 0.022(17)
O8 0.028(16) 0.025(15) 0.07(2) -0.004(15) 0.000(16) 0.012(13)
O9 0.024(17) 0.09(3) 0.07(2) 0.01(2) 0.029(17) -0.003(17)
O10 0.042(19) 0.05(2) 0.046(19) 0.007(16) 0.007(15) 0.011(15)
O11 0.017(15) 0.033(16) 0.07(2) 0.009(16) -0.005(14) -0.010(12)
O12 0.068(19) 0.068(18) 0.10(2) -0.015(16) 0.010(16) 0.014(15)
N1 0.032(9) 0.027(9) 0.039(10) 0.003(8) 0.000(8) -0.005(8)
C101 0.035(12) 0.029(11) 0.041(12) 0.005(10) -0.004(10) -0.001(10)
C102 0.040(17) 0.028(16) 0.049(18) 0.013(15) -0.010(16) 0.006(15)
C103 0.032(11) 0.032(11) 0.039(12) 0.005(10) -0.002(10) -0.003(10)
C104 0.028(16) 0.044(17) 0.046(18) -0.004(16) 0.012(15) -0.002(15)
C105 0.032(11) 0.027(11) 0.041(12) 0.000(10) -0.001(10) -0.005(10)
C106 0.031(16) 0.026(16) 0.053(18) -0.006(15) 0.003(15) 0.008(14)
C107 0.037(12) 0.027(11) 0.040(12) 0.001(10) 0.003(10) -0.003(10)
C108 0.040(17) 0.035(17) 0.046(17) 0.000(16) 0.007(15) -0.003(15)
N2 0.040(15) 0.057(17) 0.059(17) 0.000 0.014(14) 0.000
C201 0.036(15) 0.053(17) 0.054(17) 0.003(9) 0.017(14) 0.002(9)
C202 0.038(19) 0.05(2) 0.047(19) 0.019(16) 0.026(16) -0.012(15)
C203 0.044(16) 0.064(18) 0.063(18) 0.007(9) 0.012(15) -0.003(9)
C204 0.03(2) 0.07(2) 0.06(2) 0.00(2) 0.01(2) -0.002(19)
C214 0.04(3) 0.06(3) 0.04(3) 0.01(2) 0.03(2) 0.00(2)
C401 0.048(14) 0.035(13) 0.058(14) -0.021(13) 0.009(13) 0.000(12)
Cl1 0.084(9) 0.032(6) 0.048(7) -0.005(5) 0.005(7) 0.014(6)
Cl2 0.054(8) 0.062(8) 0.085(10) -0.031(7) 0.009(7) 0.008(7)

loop_
_atom_type_symbol
_atom_type_description
_atom_type_scat_dispersion_real
_atom_type_scat_dispersion_imag
_atom_type_scat_source
C C 0.0033 0.0016 'International Tables Vol C Tables 4.2.6.8 and 6.1.1.4'
H H 0.0000 0.0000 'International Tables Vol C Tables 4.2.6.8 and 6.1.1.4'
N N 0.0061 0.0033 'International Tables Vol C Tables 4.2.6.8 and 6.1.1.4'
O O 0.0106 0.0060 'International Tables Vol C Tables 4.2.6.8 and 6.1.1.4'
Cu Cu 0.3201 1.2651 'International Tables Vol C Tables 4.2.6.8 and 6.1.1.4'
Br Br -0.2901 2.4595 'International Tables Vol C Tables 4.2.6.8 and 6.1.1.4'
Ru Ru -1.2594 0.8363 'International Tables Vol C Tables 4.2.6.8 and 6.1.1.4'
Cl Cl 0.1484 0.1585 'International Tables Vol C Tables 4.2.6.8 and 6.1.1.4'

loop_
_geom_angle_atom_site_label_1
_geom_angle_atom_site_label_2
_geom_angle_atom_site_label_3
_geom_angle
_geom_angle_site_symmetry_1
_geom_angle_site_symmetry_3
_geom_angle_publ_flag
C8 Ru1 C4 94.8(16) . . ?
C8 Ru1 C9 95.2(16) . . ?
C4 Ru1 C9 95.6(16) . . ?
C8 Ru1 Cu1 73.2(11) . . ?
C4 Ru1 Cu1 158.2(11) . . ?
C9 Ru1 Cu1 68.1(12) . . ?
C8 Ru1 Cu2 130.8(11) . . ?
C4 Ru1 Cu2 133.4(11) . . ?
C9 Ru1 Cu2 74.2(12) . . ?
Cu1 Ru1 Cu2 58.16(15) . . ?
C8 Ru1 Ru4 83.3(11) . . ?
C4 Ru1 Ru4 87.1(11) . . ?
C9 Ru1 Ru4 177.0(12) . . ?
Cu1 Ru1 Ru4 108.94(16) . . ?
Cu2 Ru1 Ru4 104.85(15) . . ?
C8 Ru1 Ru2 90.6(11) . . ?
C4 Ru1 Ru2 144.3(11) . . ?
C9 Ru1 Ru2 119.1(12) . . ?
Cu1 Ru1 Ru2 55.94(13) . . ?
Cu2 Ru1 Ru2 57.61(13) . . ?
Ru4 Ru1 Ru2 58.51(10) . . ?
C8 Ru1 Ru3 139.2(11) . . ?
C4 Ru1 Ru3 94.9(11) . . ?
C9 Ru1 Ru3 123.1(11) . . ?
Cu1 Ru1 Ru3 106.16(15) . . ?
Cu2 Ru1 Ru3 58.69(13) . . ?
Ru4 Ru1 Ru3 57.79(10) . . ?
Ru2 Ru1 Ru3 60.17(10) . . ?
C8 Ru1 H1 174.8(13) . . ?
C4 Ru1 H1 87.0(13) . . ?
C9 Ru1 H1 89.5(13) . . ?
Cu1 Ru1 H1 106.6(7) . . ?
Cu2 Ru1 H1 48.5(7) . . ?
Ru4 Ru1 H1 91.9(7) . . ?
Ru2 Ru1 H1 85.1(7) . . ?
Ru3 Ru1 H1 35.6(7) . . ?
C1 Ru2 C11 91.7(17) . . ?
C1 Ru2 C10 94.9(17) . . ?
C11 Ru2 C10 98.7(18) . . ?
C1 Ru2 Cu1 72.8(11) . . ?
C11 Ru2 Cu1 157.7(13) . . ?
C10 Ru2 Cu1 67.6(13) . . ?
C1 Ru2 Cu2 130.7(11) . . ?
C11 Ru2 Cu2 136.4(13) . . ?
C10 Ru2 Cu2 71.6(13) . . ?
Cu1 Ru2 Cu2 58.02(15) . . ?
C1 Ru2 Ru4 86.8(11) . . ?
C11 Ru2 Ru4 85.7(13) . . ?
C10 Ru2 Ru4 175.2(13) . . ?
Cu1 Ru2 Ru4 108.80(15) . . ?
Cu2 Ru2 Ru4 103.93(15) . . ?
C1 Ru2 Ru1 93.4(11) . . ?
C11 Ru2 Ru1 142.9(13) . . ?
C10 Ru2 Ru1 117.4(13) . . ?
Cu1 Ru2 Ru1 56.26(13) . . ?
Cu2 Ru2 Ru1 56.95(13) . . ?
Ru4 Ru2 Ru1 58.04(10) . . ?
C1 Ru2 Ru3 143.0(11) . . ?
C11 Ru2 Ru3 95.4(13) . . ?
C10 Ru2 Ru3 119.6(13) . . ?
Cu1 Ru2 Ru3 106.64(15) . . ?
Cu2 Ru2 Ru3 58.59(13) . . ?
Ru4 Ru2 Ru3 57.74(10) . . ?
Ru1 Ru2 Ru3 60.42(10) . . ?
C1 Ru2 H2 178.1(14) . . ?
C11 Ru2 H2 89.9(15) . . ?
C10 Ru2 H2 85.8(14) . . ?
Cu1 Ru2 H2 105.9(7) . . ?
Cu2 Ru2 H2 48.0(7) . . ?
Ru4 Ru2 H2 92.4(7) . . ?
Ru1 Ru2 H2 84.8(7) . . ?
Ru3 Ru2 H2 35.8(7) . . ?
C5 Ru3 C6 96.2(16) . . ?
C5 Ru3 C12 94.7(19) . . ?
C6 Ru3 C12 94(2) . . ?
C5 Ru3 Ru4 177.4(11) . . ?
C6 Ru3 Ru4 83.0(12) . . ?
C12 Ru3 Ru4 87.9(16) . . ?
C5 Ru3 Cu2 76.2(11) . . ?
C6 Ru3 Cu2 137.0(13) . . ?
C12 Ru3 Cu2 128.7(17) . . ?
Ru4 Ru3 Cu2 102.68(15) . . ?
C5 Ru3 Ru2 122.2(11) . . ?
C6 Ru3 Ru2 140.7(12) . . ?
C12 Ru3 Ru2 91.3(16) . . ?
Ru4 Ru3 Ru2 58.25(10) . . ?
Cu2 Ru3 Ru2 56.52(13) . . ?
C5 Ru3 Ru1 119.9(11) . . ?
C6 Ru3 Ru1 96.1(12) . . ?
C12 Ru3 Ru1 142.6(16) . . ?
Ru4 Ru3 Ru1 57.83(10) . . ?
Cu2 Ru3 Ru1 55.98(12) . . ?
Ru2 Ru3 Ru1 59.41(10) . . ?
C5 Ru3 H1 85.6(13) . . ?
C6 Ru3 H1 91.2(14) . . ?
C12 Ru3 H1 175.0(18) . . ?
Ru4 Ru3 H1 92.0(7) . . ?
Cu2 Ru3 H1 46.5(7) . . ?
Ru2 Ru3 H1 84.4(7) . . ?
Ru1 Ru3 H1 35.6(7) . . ?
C5 Ru3 H2 88.1(13) . . ?
C6 Ru3 H2 175.1(15) . . ?
C12 Ru3 H2 83.5(18) . . ?
Ru4 Ru3 H2 92.9(7) . . ?
Cu2 Ru3 H2 46.5(7) . . ?
Ru2 Ru3 H2 35.8(7) . . ?
Ru1 Ru3 H2 83.9(7) . . ?
H1 Ru3 H2 91.6(10) . . ?
C2 Ru4 C3 95.1(15) . . ?
C2 Ru4 C7 94.3(14) . . ?
C3 Ru4 C7 94.5(14) . . ?
C2 Ru4 Ru3 96.5(11) . . ?
C3 Ru4 Ru3 100.6(11) . . ?
C7 Ru4 Ru3 160.5(9) . . ?
C2 Ru4 Ru1 159.0(11) . . ?
C3 Ru4 Ru1 97.0(11) . . ?
C7 Ru4 Ru1 101.8(9) . . ?
Ru3 Ru4 Ru1 64.38(11) . . ?
C2 Ru4 Ru2 101.3(11) . . ?
C3 Ru4 Ru2 158.6(11) . . ?
C7 Ru4 Ru2 98.0(9) . . ?
Ru3 Ru4 Ru2 64.01(11) . . ?
Ru1 Ru4 Ru2 63.45(10) . . ?
Br1 Cu1 Cu2 141.9(2) . . ?
Br1 Cu1 Ru2 136.9(2) . . ?
Cu2 Cu1 Ru2 62.89(16) . . ?
Br1 Cu1 Ru1 146.9(2) . . ?
Cu2 Cu1 Ru1 62.24(15) . . ?
Ru2 Cu1 Ru1 67.80(13) . . ?
Br2 Cu2 Cu1 121.5(2) . . ?
Br2 Cu2 Ru1 148.6(3) . . ?
Cu1 Cu2 Ru1 59.60(15) . . ?
Br2 Cu2 Ru2 145.0(2) . . ?
Cu1 Cu2 Ru2 59.09(15) . . ?
Ru1 Cu2 Ru2 65.44(13) . . ?
Br2 Cu2 Ru3 125.7(2) . . ?
Cu1 Cu2 Ru3 112.67(19) . . ?
Ru1 Cu2 Ru3 65.33(13) . . ?
Ru2 Cu2 Ru3 64.89(13) . . ?
Br2 Cu2 H1 123.0(7) . . ?
Cu1 Cu2 H1 102.0(6) . . ?
Ru1 Cu2 H1 42.4(6) . . ?
Ru2 Cu2 H1 87.4(7) . . ?
Ru3 Cu2 H1 40.8(6) . . ?
Br2 Cu2 H2 120.2(7) . . ?
Cu1 Cu2 H2 101.0(6) . . ?
Ru1 Cu2 H2 87.7(7) . . ?
Ru2 Cu2 H2 42.0(6) . . ?
Ru3 Cu2 H2 40.8(6) . . ?
H1 Cu2 H2 80.4(9) . . ?
O1 C1 Ru2 177(3) . . ?
O2 C2 Ru4 177(3) . . ?
O3 C3 Ru4 175(3) . . ?
O4 C4 Ru1 178(4) . . ?
O5 C5 Ru3 176(4) . . ?
O6 C6 Ru3 173(4) . . ?
O7 C7 Ru4 178(3) . . ?
O8 C8 Ru1 172(3) . . ?
O9 C9 Ru1 174(4) . . ?
O10 C10 Ru2 167(4) . . ?
O11 C11 Ru2 175(4) . . ?
O12 C12 Ru3 176(5) . . ?
C101 N1 C105 102(2) . . ?
C101 N1 C107 109(3) . . ?
C105 N1 C107 114(3) . . ?
C101 N1 C103 112(3) . . ?
C105 N1 C103 111(3) . . ?
C107 N1 C103 108(2) . . ?
N1 C101 C102 114(3) . . ?
N1 C101 H10A 108.7 . . ?
C102 C101 H10A 108.7 . . ?
N1 C101 H10B 108.7 . . ?
C102 C101 H10B 108.7 . . ?
H10A C101 H10B 107.6 . . ?
C101 C102 H10C 109.5 . . ?
C101 C102 H10D 109.5 . . ?
H10C C102 H10D 109.5 . . ?
C101 C102 H10E 109.5 . . ?
H10C C102 H10E 109.5 . . ?
H10D C102 H10E 109.5 . . ?
N1 C103 C104 116(3) . . ?
N1 C103 H10F 108.2 . . ?
C104 C103 H10F 108.2 . . ?
N1 C103 H10G 108.2 . . ?
C104 C103 H10G 108.2 . . ?
H10F C103 H10G 107.4 . . ?
C103 C104 H10H 109.5 . . ?
C103 C104 H10I 109.5 . . ?
H10H C104 H10I 109.5 . . ?
C103 C104 H10J 109.5 . . ?
H10H C104 H10J 109.5 . . ?
H10I C104 H10J 109.5 . . ?
N1 C105 C106 112(3) . . ?
N1 C105 H10K 109.1 . . ?
C106 C105 H10K 109.1 . . ?
N1 C105 H10L 109.1 . . ?
C106 C105 H10L 109.1 . . ?
H10K C105 H10L 107.9 . . ?
C105 C106 H10M 109.5 . . ?
C105 C106 H10N 109.5 . . ?
H10M C106 H10N 109.5 . . ?
C105 C106 H10O 109.5 . . ?
H10M C106 H10O 109.5 . . ?
H10N C106 H10O 109.5 . . ?
N1 C107 C108 115(3) . . ?
N1 C107 H10P 108.4 . . ?
C108 C107 H10P 108.4 . . ?
N1 C107 H10Q 108.4 . . ?
C108 C107 H10Q 108.4 . . ?
H10P C107 H10Q 107.5 . . ?
C107 C108 H10R 109.5 . . ?
C107 C108 H10S 109.5 . . ?
H10R C108 H10S 109.5 . . ?
C107 C108 H10T 109.5 . . ?
H10R C108 H10T 109.5 . . ?
H10S C108 H10T 109.5 . . ?
C203 N2 C203 120(5) 2 . ?
C203 N2 C201 112(3) 2 2 ?
C203 N2 C201 105(3) . 2 ?
C203 N2 C201 105(3) 2 . ?
C203 N2 C201 112(3) . . ?
C201 N2 C201 103(3) 2 . ?
N2 C201 C202 114(3) . . ?
N2 C201 H20A 108.7 . . ?
C202 C201 H20A 108.7 . . ?
N2 C201 H20B 108.7 . . ?
C202 C201 H20B 108.7 . . ?
H20A C201 H20B 107.6 . . ?
C201 C202 H20C 109.5 . . ?
C201 C202 H20D 109.5 . . ?
H20C C202 H20D 109.5 . . ?
C201 C202 H20E 109.5 . . ?
H20C C202 H20E 109.5 . . ?
H20D C202 H20E 109.5 . . ?
N2 C203 C214 97(7) . . ?
N2 C203 C204 113(4) . . ?
N2 C203 H20F 109.0 . . ?
C204 C203 H20F 109.0 . . ?
N2 C203 H20G 109.0 . . ?
C204 C203 H20G 109.0 . . ?
H20F C203 H20G 107.8 . . ?
N2 C203 H20H 112.3 . . ?
C214 C203 H20H 112.3 . . ?
N2 C203 H20I 112.3 . . ?
C214 C203 H20I 112.3 . . ?
H20H C203 H20I 109.9 . . ?
C203 C204 H20J 109.5 . . ?
C203 C204 H20K 109.5 . . ?
H20J C204 H20K 109.5 . . ?
C203 C204 H20L 109.5 . . ?
H20J C204 H20L 109.5 . . ?
H20K C204 H20L 109.5 . . ?
C203 C214 H21A 109.5 . . ?
C203 C214 H21B 109.5 . . ?
H21A C214 H21B 109.5 . . ?
C203 C214 H21C 109.5 . . ?
H21A C214 H21C 109.5 . . ?
H21B C214 H21C 109.5 . . ?
C301 N3 C303 112.2 . . ?
C301 N3 C305 102.9 . . ?
C303 N3 C305 109.6 . . ?
C301 N3 C307 110.0 . . ?
C303 N3 C307 107.3 . . ?
C305 N3 C307 114.9 . . ?
N3 C301 C302 115.4 . . ?
N3 C301 H30A 108.4 . . ?
C302 C301 H30A 108.4 . . ?
N3 C301 H30B 108.4 . . ?
C302 C301 H30B 108.4 . . ?
H30A C301 H30B 107.5 . . ?
C301 C302 H30C 109.5 . . ?
C301 C302 H30D 109.5 . . ?
H30C C302 H30D 109.5 . . ?
C301 C302 H30E 109.5 . . ?
H30C C302 H30E 109.5 . . ?
H30D C302 H30E 109.5 . . ?
N3 C303 C304 117.1 . . ?
N3 C303 H30F 108.0 . . ?
C304 C303 H30F 108.0 . . ?
N3 C303 H30G 108.0 . . ?
C304 C303 H30G 108.0 . . ?
H30F C303 H30G 107.3 . . ?
C303 C304 H30H 109.5 . . ?
C303 C304 H30I 109.5 . . ?
H30H C304 H30I 109.5 . . ?
C303 C304 H30J 109.5 . . ?
H30H C304 H30J 109.5 . . ?
H30I C304 H30J 109.5 . . ?
N3 C305 C306 112.2 . . ?
N3 C305 H30K 109.2 . . ?
C306 C305 H30K 109.2 . . ?
N3 C305 H30L 109.2 . . ?
C306 C305 H30L 109.2 . . ?
H30K C305 H30L 107.9 . . ?
C305 C306 H30M 109.5 . . ?
C305 C306 H30N 109.5 . . ?
H30M C306 H30N 109.5 . . ?
C305 C306 H30O 109.5 . . ?
H30M C306 H30O 109.5 . . ?
H30N C306 H30O 109.5 . . ?
N3 C307 C308 118.8 . . ?
N3 C307 H30P 107.6 . . ?
C308 C307 H30P 107.6 . . ?
N3 C307 H30Q 107.6 . . ?
C308 C307 H30Q 107.6 . . ?
H30P C307 H30Q 107.0 . . ?
C307 C308 H30R 109.5 . . ?
C307 C308 H30S 109.5 . . ?
H30R C308 H30S 109.5 . . ?
C307 C308 H30T 109.5 . . ?
H30R C308 H30T 109.5 . . ?
H30S C308 H30T 109.5 . . ?
Cl1 C401 Cl2 111.8(16) . . ?
Cl1 C401 H40A 109.3 . . ?
Cl2 C401 H40A 109.3 . . ?
Cl1 C401 H40B 109.3 . . ?
Cl2 C401 H40B 109.3 . . ?
H40A C401 H40B 107.9 . . ?

loop_
_geom_bond_atom_site_label_1
_geom_bond_atom_site_label_2
_geom_bond_distance
_geom_bond_site_symmetry_2
_geom_bond_publ_flag
Ru1 C8 1.85(4) . ?
Ru1 C4 1.87(4) . ?
Ru1 C9 1.97(4) . ?
Ru1 Cu1 2.629(5) . ?
Ru1 Cu2 2.698(5) . ?
Ru1 Ru4 2.777(4) . ?
Ru1 Ru2 2.927(4) . ?
Ru1 Ru3 2.958(4) . ?
Ru1 H1 1.82(2) . ?
Ru2 C1 1.87(4) . ?
Ru2 C11 1.87(4) . ?
Ru2 C10 1.90(4) . ?
Ru2 Cu1 2.620(5) . ?
Ru2 Cu2 2.718(6) . ?
Ru2 Ru4 2.791(4) . ?
Ru2 Ru3 2.950(4) . ?
Ru2 H2 1.82(2) . ?
Ru3 C5 1.89(4) . ?
Ru3 C6 1.90(4) . ?
Ru3 C12 1.90(6) . ?
Ru3 Ru4 2.776(4) . ?
Ru3 Cu2 2.781(5) . ?
Ru3 H1 1.82(2) . ?
Ru3 H2 1.82(2) . ?
Ru4 C2 1.89(4) . ?
Ru4 C3 1.90(4) . ?
Ru4 C7 1.90(3) . ?
Cu1 Br1 2.269(6) . ?
Cu1 Cu2 2.590(6) . ?
Cu2 Br2 2.293(6) . ?
Cu2 H1 2.02(2) . ?
Cu2 H2 2.02(2) . ?
C1 O1 1.13(4) . ?
C2 O2 1.15(4) . ?
C3 O3 1.14(4) . ?
C4 O4 1.17(4) . ?
C5 O5 1.18(4) . ?
C6 O6 1.15(5) . ?
C7 O7 1.16(4) . ?
C8 O8 1.18(4) . ?
C9 O9 1.07(5) . ?
C10 O10 1.18(5) . ?
C11 O11 1.15(5) . ?
C12 O12 1.14(6) . ?
N1 C101 1.471(19) . ?
N1 C105 1.474(19) . ?
N1 C107 1.477(19) . ?
N1 C103 1.481(19) . ?
C101 C102 1.526(19) . ?
C101 H10A 0.9900 . ?
C101 H10B 0.9900 . ?
C102 H10C 0.9800 . ?
C102 H10D 0.9800 . ?
C102 H10E 0.9800 . ?
C103 C104 1.531(19) . ?
C103 H10F 0.9900 . ?
C103 H10G 0.9900 . ?
C104 H10H 0.9800 . ?
C104 H10I 0.9800 . ?
C104 H10J 0.9800 . ?
C105 C106 1.533(19) . ?
C105 H10K 0.9900 . ?
C105 H10L 0.9900 . ?
C106 H10M 0.9800 . ?
C106 H10N 0.9800 . ?
C106 H10O 0.9800 . ?
C107 C108 1.532(19) . ?
C107 H10P 0.9900 . ?
C107 H10Q 0.9900 . ?
C108 H10R 0.9800 . ?
C108 H10S 0.9800 . ?
C108 H10T 0.9800 . ?
N2 C203 1.472(10) 2 ?
N2 C203 1.472(10) . ?
N2 C201 1.474(10) 2 ?
N2 C201 1.474(10) . ?
C201 C202 1.530(10) . ?
C201 H20A 0.9900 . ?
C201 H20B 0.9900 . ?
C202 H20C 0.9800 . ?
C202 H20D 0.9800 . ?
C202 H20E 0.9800 . ?
C203 C214 1.530(10) . ?
C203 C204 1.531(10) . ?
C203 H20F 0.9900 . ?
C203 H20G 0.9900 . ?
C203 H20H 0.9900 . ?
C203 H20I 0.9900 . ?
C204 H20J 0.9800 . ?
C204 H20K 0.9800 . ?
C204 H20L 0.9800 . ?
C214 H21A 0.9800 . ?
C214 H21B 0.9800 . ?
C214 H21C 0.9800 . ?
N3 C301 1.4820 . ?
N3 C303 1.4833 . ?
N3 C305 1.4847 . ?
N3 C307 1.4914 . ?
C301 C302 1.5177 . ?
C301 H30A 0.9900 . ?
C301 H30B 0.9900 . ?
C302 H30C 0.9800 . ?
C302 H30D 0.9800 . ?
C302 H30E 0.9800 . ?
C303 C304 1.5288 . ?
C303 H30F 0.9900 . ?
C303 H30G 0.9900 . ?
C304 H30H 0.9800 . ?
C304 H30I 0.9800 . ?
C304 H30J 0.9800 . ?
C305 C306 1.5398 . ?
C305 H30K 0.9900 . ?
C305 H30L 0.9900 . ?
C306 H30M 0.9800 . ?
C306 H30N 0.9800 . ?
C306 H30O 0.9800 . ?
C307 C308 1.5263 . ?
C307 H30P 0.9900 . ?
C307 H30Q 0.9900 . ?
C308 H30R 0.9800 . ?
C308 H30S 0.9800 . ?
C308 H30T 0.9800 . ?
C401 Cl1 1.741(19) . ?
C401 Cl2 1.749(19) . ?
C401 H40A 0.9900 . ?
C401 H40B 0.9900 . ?
